data_7250103
loop_
_publ_author_name
'Yang, Feng'
'Jiang, Shuaijie'
'Xu, Yuangang'
'Wang, Quan'
'He, Zhiwei'
'Lu, Ming'

_publ_section_title
;
 Constructing an energetic hydroxytetrazole with high thermal stability by
 linking aminotriazole to 1-hydroxytetrazole
;
_journal_issue 16
_journal_name_full CrystEngComm
_journal_page_first 2570
_journal_page_last 2576
_journal_paper_doi 10.1039/D5CE00030K
_journal_volume 27
_journal_year 2025
_chemical_formula_moiety 'C3 H3 N7 O2, H2 O'
_chemical_formula_sum 'C3 H5 N7 O3'
_chemical_formula_weight 187.14
_space_group_crystal_system monoclinic
_space_group_IT_number 11
_space_group_name_Hall '-P 2yb'
_space_group_name_H-M_alt 'P 1 21/m 1'
_atom_sites_solution_hydrogens difmap
_audit_creation_method SHELXL-2018/3
_audit_update_record
;
2023-06-27 deposited with the CCDC.	2025-03-13 downloaded from the CCDC.
;
_cell_angle_alpha 90
_cell_angle_beta 97.669(2)
_cell_angle_gamma 90
_cell_formula_units_Z 2
_cell_length_a 7.2861(5)
_cell_length_b 5.9922(4)
_cell_length_c 8.2491(6)
_cell_measurement_reflns_used 2080
_cell_measurement_temperature 296(2)
_cell_measurement_theta_max 27.36
_cell_measurement_theta_min 2.82
_cell_volume 356.93(4)
_computing_cell_refinement 'Bruker SAINT'
_computing_data_collection 'Bruker APEX3'
_computing_data_reduction 'Bruker SAINT'
_computing_molecular_graphics 'Bruker SHELXTL'
_computing_structure_refinement 'SHELXL-2018/3 (Sheldrick, 2018)'
_computing_structure_solution 'SHELXT 2014/5 (Sheldrick, 2014)'
_diffrn_ambient_temperature 296(2)
_diffrn_detector_area_resol_mean 10.42
_diffrn_measured_fraction_theta_full 0.987
_diffrn_measured_fraction_theta_max 0.989
_diffrn_measurement_device_type 'Bruker D8 QUEST PHOTON 100'
_diffrn_measurement_method '\f and \w scans'
_diffrn_radiation_type MoK\a
_diffrn_radiation_wavelength 0.71073
_diffrn_reflns_av_R_equivalents 0.0238
_diffrn_reflns_av_unetI/netI 0.0235
_diffrn_reflns_Laue_measured_fraction_full 0.987
_diffrn_reflns_Laue_measured_fraction_max 0.989
_diffrn_reflns_limit_h_max 9
_diffrn_reflns_limit_h_min -9
_diffrn_reflns_limit_k_max 7
_diffrn_reflns_limit_k_min -7
_diffrn_reflns_limit_l_max 10
_diffrn_reflns_limit_l_min -9
_diffrn_reflns_number 3318
_diffrn_reflns_point_group_measured_fraction_full 0.987
_diffrn_reflns_point_group_measured_fraction_max 0.989
_diffrn_reflns_theta_full 25.242
_diffrn_reflns_theta_max 27.480
_diffrn_reflns_theta_min 2.821
_diffrn_source.source 'Ius 2.0'
_diffrn_source.type microfocus

_exptl_absorpt_coefficient_mu 0.153
_exptl_absorpt_correction_T_max 0.7456
_exptl_absorpt_correction_T_min 0.6874
_exptl_absorpt_correction_type multi-scan
_exptl_absorpt_process_details sadabs
_exptl_crystal_colour colourless
_exptl_crystal_density_diffrn 1.741
_exptl_crystal_description plate
_exptl_crystal_F_000 192
_exptl_crystal_size_max 0.220
_exptl_crystal_size_mid 0.210
_exptl_crystal_size_min 0.050
_refine_diff_density_max 0.436
_refine_diff_density_min -0.343
_refine_diff_density_rms 0.050
_refine_ls_extinction_method none
_refine_ls_goodness_of_fit_ref 1.083
_refine_ls_hydrogen_treatment refxyz
_refine_ls_matrix_type full
_refine_ls_number_parameters 89
_refine_ls_number_reflns 892
_refine_ls_number_restraints 3
_refine_ls_restrained_S_all 1.088
_refine_ls_R_factor_all 0.0507
_refine_ls_R_factor_gt 0.0410
_refine_ls_shift/su_max 0.000
_refine_ls_shift/su_mean 0.000
_refine_ls_structure_factor_coef Fsqd
_refine_ls_weighting_details 'w=1/[\s^2^(Fo^2^)+(0.0508P)^2^+0.1735P] where P=(Fo^2^+2Fc^2^)/3'
_refine_ls_weighting_scheme calc
_refine_ls_wR_factor_gt 0.1006
_refine_ls_wR_factor_ref 0.1067
_reflns_Friedel_coverage 0.000
_reflns_number_gt 744
_reflns_number_total 892
_reflns_threshold_expression 'I > 2\s(I)'
_cod_data_source_file d5ce00030k2.cif
_cod_data_source_block YF_113_a
_cod_depositor_comments 'Adding full bibliography for 7250102--7250107.cif.'
_cod_original_sg_symbol_H-M 'P 21/m'
_cod_database_code 7250103
_shelx_shelxl_version_number 2018/3
_shelx_space_group_comment
;
The symmetry employed for this shelxl refinement is uniquely defined
by the following loop, which should always be used as a source of
symmetry information in preference to the above space-group names.
They are only intended as comments.
;
_shelx_estimated_absorpt_t_min 0.967
_shelx_estimated_absorpt_t_max 0.992

loop_
_space_group_symop_operation_xyz
'x, y, z'
'-x, y+1/2, -z'
'-x, -y, -z'
'x, -y-1/2, z'

loop_
_atom_site_label
_atom_site_type_symbol
_atom_site_fract_x
_atom_site_fract_y
_atom_site_fract_z
_atom_site_U_iso_or_equiv
_atom_site_adp_type
_atom_site_occupancy
_atom_site_site_symmetry_order
_atom_site_calc_flag
_atom_site_refinement_flags_posn
_atom_site_refinement_flags_adp
_atom_site_refinement_flags_occupancy
_atom_site_disorder_assembly
_atom_site_disorder_group
C1 C 0.3766(3) 0.750000 0.3599(2) 0.0239(5) Uani 1 2 d S T P . .
C2 C 0.3147(3) 0.750000 0.5183(2) 0.0234(5) Uani 1 2 d S T P . .
C3 C 0.1034(3) 0.750000 0.6764(2) 0.0261(5) Uani 1 2 d S T P . .
N1 N 0.5538(2) 0.750000 0.3300(2) 0.0253(4) Uani 1 2 d S T P . .
N2 N 0.5522(3) 0.750000 0.1677(2) 0.0307(5) Uani 1 2 d S T P . .
N3 N 0.3774(3) 0.750000 0.1033(2) 0.0330(5) Uani 1 2 d S T P . .
N4 N 0.2657(3) 0.750000 0.2183(2) 0.0305(5) Uani 1 2 d S T P . .
N5 N 0.4069(3) 0.750000 0.6622(2) 0.0271(4) Uani 1 2 d S T P . .
N6 N 0.2688(3) 0.750000 0.7636(2) 0.0279(4) Uani 1 2 d S T P . .
H6 H 0.292(4) 0.750000 0.876(4) 0.033 Uiso 1 2 d S U P . .
N7 N -0.0602(3) 0.750000 0.7206(2) 0.0353(5) Uani 1 2 d DS T P . .
H7A H -0.153(3) 0.750000 0.651(3) 0.042 Uiso 1 2 d DS U P . .
H7B H -0.077(4) 0.750000 0.821(2) 0.042 Uiso 1 2 d DS U P . .
O1 O 0.1258(2) 0.750000 0.51699(17) 0.0262(4) Uani 1 2 d S T P . .
O2 O 0.7064(2) 0.750000 0.4289(2) 0.0396(5) Uani 1 2 d S T P . .
O3 O 0.9002(3) 0.750000 0.0431(3) 0.1053(15) Uani 1 2 d S T P . .
H3A H 0.988(8) 0.750000 0.111(6) 0.126 Uiso 1 2 d S U P . .
H3B H 0.806(8) 0.750000 0.072(6) 0.126 Uiso 1 2 d S U P . .

loop_
_atom_site_aniso_label
_atom_site_aniso_U_11
_atom_site_aniso_U_22
_atom_site_aniso_U_33
_atom_site_aniso_U_23
_atom_site_aniso_U_13
_atom_site_aniso_U_12
C1 0.0219(10) 0.0312(11) 0.0181(10) 0.000 0.0006(8) 0.000
C2 0.0213(10) 0.0301(10) 0.0183(10) 0.000 0.0005(8) 0.000
C3 0.0294(12) 0.0334(11) 0.0151(9) 0.000 0.0017(8) 0.000
N1 0.0206(9) 0.0349(10) 0.0195(9) 0.000 -0.0009(7) 0.000
N2 0.0245(10) 0.0475(12) 0.0199(9) 0.000 0.0025(7) 0.000
N3 0.0256(10) 0.0556(13) 0.0179(9) 0.000 0.0026(7) 0.000
N4 0.0225(10) 0.0502(12) 0.0183(9) 0.000 0.0011(7) 0.000
N5 0.0252(9) 0.0385(10) 0.0175(8) 0.000 0.0021(7) 0.000
N6 0.0269(10) 0.0431(11) 0.0135(8) 0.000 0.0020(7) 0.000
N7 0.0254(10) 0.0616(14) 0.0191(9) 0.000 0.0034(8) 0.000
O1 0.0222(8) 0.0418(9) 0.0141(7) 0.000 0.0011(5) 0.000
O2 0.0212(8) 0.0656(12) 0.0288(9) 0.000 -0.0078(7) 0.000
O3 0.0262(11) 0.265(5) 0.0251(11) 0.000 0.0045(9) 0.000

loop_
_atom_type_symbol
_atom_type_description
_atom_type_scat_dispersion_real
_atom_type_scat_dispersion_imag
_atom_type_scat_source
C C 0.0033 0.0016 'International Tables Vol C Tables 4.2.6.8 and 6.1.1.4'
H H 0.0000 0.0000 'International Tables Vol C Tables 4.2.6.8 and 6.1.1.4'
N N 0.0061 0.0033 'International Tables Vol C Tables 4.2.6.8 and 6.1.1.4'
O O 0.0106 0.0060 'International Tables Vol C Tables 4.2.6.8 and 6.1.1.4'

loop_
_geom_angle_atom_site_label_1
_geom_angle_atom_site_label_2
_geom_angle_atom_site_label_3
_geom_angle
_geom_angle_site_symmetry_1
_geom_angle_site_symmetry_3
_geom_angle_publ_flag
N4 C1 N1 108.90(18) . . ?
N4 C1 C2 124.8(2) . . ?
N1 C1 C2 126.27(19) . . ?
N5 C2 O1 114.00(18) . . ?
N5 C2 C1 130.6(2) . . ?
O1 C2 C1 115.35(18) . . ?
N7 C3 N6 131.0(2) . . ?
N7 C3 O1 120.8(2) . . ?
N6 C3 O1 108.18(19) . . ?
O2 N1 N2 121.70(18) . . ?
O2 N1 C1 130.65(18) . . ?
N2 N1 C1 107.66(17) . . ?
N3 N2 N1 106.47(17) . . ?
N2 N3 N4 111.36(17) . . ?
C1 N4 N3 105.61(18) . . ?
C2 N5 N6 103.02(17) . . ?
C3 N6 N5 110.65(17) . . ?
C3 N6 H6 125.6(17) . . ?
N5 N6 H6 123.7(17) . . ?
C3 N7 H7A 120.0(18) . . ?
C3 N7 H7B 122.2(19) . . ?
H7A N7 H7B 118(2) . . ?
C3 O1 C2 104.14(16) . . ?
H3A O3 H3B 117(5) . . ?

loop_
_geom_bond_atom_site_label_1
_geom_bond_atom_site_label_2
_geom_bond_distance
_geom_bond_site_symmetry_2
_geom_bond_publ_flag
C1 N4 1.329(3) . ?
C1 N1 1.346(3) . ?
C1 C2 1.438(3) . ?
C2 N5 1.283(3) . ?
C2 O1 1.375(2) . ?
C3 N7 1.292(3) . ?
C3 N6 1.319(3) . ?
C3 O1 1.346(2) . ?
N1 O2 1.289(2) . ?
N1 N2 1.337(3) . ?
N2 N3 1.313(3) . ?
N3 N4 1.330(3) . ?
N5 N6 1.392(3) . ?
N6 H6 0.92(3) . ?
N7 H7A 0.828(16) . ?
N7 H7B 0.857(16) . ?
O3 H3A 0.79(5) . ?
O3 H3B 0.76(5) . ?

loop_
_geom_hbond_atom_site_label_D
_geom_hbond_atom_site_label_H
_geom_hbond_atom_site_label_A
_geom_hbond_distance_DH
_geom_hbond_distance_HA
_geom_hbond_distance_DA
_geom_hbond_angle_DHA
_geom_hbond_site_symmetry_A
_geom_hbond_publ_flag
O3 H3A N4 0.79(5) 2.10(6) 2.855(3) 160(5) 1_655 yes
O3 H3B N2 0.76(5) 2.10(5) 2.861(3) 177(5) . yes
N7 H7B O3 0.857(16) 1.858(17) 2.713(3) 177(3) 1_456 yes
N7 H7A O2 0.828(16) 1.974(17) 2.755(3) 157(3) 1_455 yes
N6 H6 N3 0.92(3) 1.90(3) 2.808(3) 172(2) 1_556 yes

loop_
_geom_torsion_atom_site_label_1
_geom_torsion_atom_site_label_2
_geom_torsion_atom_site_label_3
_geom_torsion_atom_site_label_4
_geom_torsion
_geom_torsion_site_symmetry_1
_geom_torsion_site_symmetry_2
_geom_torsion_site_symmetry_3
_geom_torsion_site_symmetry_4
_geom_torsion_publ_flag
N4 C1 C2 N5 180.000(1) . . . . ?
N1 C1 C2 N5 0.000(1) . . . . ?
N4 C1 C2 O1 0.000(0) . . . . ?
N1 C1 C2 O1 180.000(0) . . . . ?
N4 C1 N1 O2 180.000(0) . . . . ?
C2 C1 N1 O2 0.000(0) . . . . ?
N4 C1 N1 N2 0.000(0) . . . . ?
C2 C1 N1 N2 180.000(0) . . . . ?
O2 N1 N2 N3 180.000(0) . . . . ?
C1 N1 N2 N3 0.000(0) . . . . ?
N1 N2 N3 N4 0.0 . . . . ?
N1 C1 N4 N3 0.000(0) . . . . ?
C2 C1 N4 N3 180.000(0) . . . . ?
N2 N3 N4 C1 0.000(0) . . . . ?
O1 C2 N5 N6 0.000(1) . . . . ?
C1 C2 N5 N6 180.000(1) . . . . ?
N7 C3 N6 N5 180.000(1) . . . . ?
O1 C3 N6 N5 0.000(1) . . . . ?
C2 N5 N6 C3 0.000(1) . . . . ?
N7 C3 O1 C2 180.000(1) . . . . ?
N6 C3 O1 C2 0.000(1) . . . . ?
N5 C2 O1 C3 0.000(1) . . . . ?
C1 C2 O1 C3 180.000(0) . . . . ?
